data_9001039
loop_
_publ_author_name
'Viswanathan, K.'
'Harneit, O.'

_publ_section_title
;
 Refined crystal structure of beta-uranophane, Ca(UO2)2(SiO3OH)2.5H2O
;
_journal_name_full 'American Mineralogist'
_journal_page_first 1489
_journal_page_last 1493
_journal_volume 71
_journal_year 1986
_chemical_compound_source 'Roessing, South-West Africa'
_chemical_formula_sum 'Ca H12 O17 Si2 U2'
_chemical_name_mineral 'Uranophane - beta'
_space_group_IT_number 14
_symmetry_space_group_name_Hall '-P 2yab'
_symmetry_space_group_name_H-M 'P 1 21/a 1'
_cell_angle_alpha 90
_cell_angle_beta 91.38
_cell_angle_gamma 90
_cell_formula_units_Z 4
_cell_length_a 13.966
_cell_length_b 15.443
_cell_length_c 6.632
_cell_volume 1429.955
_database_code_amcsd 0001061
_exptl_crystal_density_diffrn 3.931
_cod_original_formula_sum 'U2 Ca Si2 O17 H2'
_cod_database_code 9001039

loop_
_space_group_symop_operation_xyz
x,y,z
1/2+x,1/2-y,z
1/2-x,1/2+y,-z
-x,-y,-z

loop_
_atom_site_label
_atom_site_fract_x
_atom_site_fract_y
_atom_site_fract_z
_atom_site_U_iso_or_equiv
_atom_site_type_symbol
_atom_site_attached_hydrogens
U1 0.01940 0.26000 0.26310 0.00800 U 0
U2 0.23130 0.73970 0.47070 0.00700 U 0
Ca 0.18990 0.48480 0.28210 0.01900 Ca 0
Si1 0.01810 0.22240 0.72930 0.01400 Si 0
Si2 0.26670 0.19440 0.06380 0.01500 Si 0
O1 0.25800 0.35400 0.47900 0.02500 O 0
O2 0.98900 0.14600 0.23100 0.02000 O 0
O3 0.72700 0.87700 0.42900 0.01900 O 0
O4 0.05100 0.37300 0.30000 0.01600 O 0
O5 0.18200 0.22000 0.20800 0.01600 O 0
O6 0.88900 0.76500 0.40900 0.02500 O 0
O7 0.35800 0.20000 0.22300 0.01100 O 0
O8 0.56700 0.74700 0.42000 0.03000 O 0
O9 0.97700 0.71600 0.07500 0.01800 O 0
O10 0.72500 0.74400 0.13800 0.02000 O 0
O-H1 0.98200 0.88000 0.21100 0.02700 O 1
O-H2 0.74500 0.90700 0.00400 0.02100 O 1
OW1 0.54400 0.94900 0.16700 0.02700 O 2
OW2 0.36000 0.49100 0.32500 0.03400 O 2
OW3 0.80400 0.59100 0.03200 0.04300 O 2
OW4 0.87500 0.50200 0.37000 0.02900 O 2
OW5 0.13100 0.00500 0.23100 0.05300 O 2

loop_
_cod_changelog_entry_id
_cod_changelog_entry_author
_cod_changelog_entry_date
_cod_changelog_entry_text
1
;cod-tools version 3.8.0
Id: cif_guess_AMCSD_atom_types 9574 2023-05-10 09:00:05Z saulius
;
2023-05-10T18:46:58+03:00
;Derived atom types and hydrogen counts
from atom names that follow the AMCSD naming convention
(Wat == water, O-H == hydroxyl).
;
2 'Saulius Gra\<zulis' 2023-05-11T15:18:00+03:00
;Increasing attached hydrogen counts so that the calculated formula
matches the formula in the publication title. Updating the summary
formula.

Adding links to Wikidata and Wikipedia.
;

loop_
_cod_related_entry_id
_cod_related_entry_database
_cod_related_entry_code
1 AMCSD 0001061
2 Wikidata Q423494
3 Wikipedia Uranophane
